data_1565813
loop_
_publ_author_name
'Goj, Pawel'
'Wajda, Aleksandra'
'Blachowski, Artur'
'Stoch, Pawel'

_publ_section_title
;
 A new iron-phosphate compound (Fe7P11O38) obtained by pyrophosphate
 stoichiometric glass devitrification
;
_journal_issue 1
_journal_name_full 'Scientific Reports'
_journal_page_first 22957
_journal_paper_doi 10.1038/s41598-021-02471-0
_journal_volume 11
_journal_year 2021
_chemical_formula_sum 'Fe7 O38 P11'
_chemical_formula_weight 1339.61
_space_group_IT_number 173
_space_group_name_Hall 'P 6c'
_space_group_name_H-M_alt 'P 63'
_symmetry_cell_setting hexagonal
_symmetry_space_group_name_H-M 'P 63'
_cell_angle_alpha 90
_cell_angle_beta 90
_cell_angle_gamma 120
_cell_formula_units_Z 2
_cell_length_a 14.4504(16)
_cell_length_b 14.4504(16)
_cell_length_c 7.42607(23)
_cell_measurement_temperature 300
_cell_volume 1342.9(2)
_exptl_crystal_density_diffrn 3.3129
_pd_phase_name 'Fe7 O38 P11'
_cod_data_source_file Fe7_O38_P11.cif
_cod_data_source_block Fe7_O38_P11
_cod_depositor_comments
;
The following automatic conversions were performed:

data item '_cell_measurement_temperature' value '300 K' was changed
to '300' -- the value should be numeric and without a unit
designator.

Automatic conversion script
Id: cif_fix_values 8738 2021-04-28 16:35:53Z antanas 
;
_cod_original_cell_volume 1342.92(18)
_cod_database_code 1565813

loop_
_space_group_symop_id
_space_group_symop_operation_xyz
1 x,y,z
2 x-y,x,1/2+z
3 -y,x-y,z
4 -x,-y,1/2+z
5 y-x,-x,z
6 y,y-x,1/2+z

loop_
_atom_site_label
_atom_site_type_symbol
_atom_site_fract_x
_atom_site_fract_y
_atom_site_fract_z
_atom_site_occupancy
_atom_site_adp_type
_atom_site_U_iso_or_equiv
_atom_site_site_symmetry_multiplicity
Fe1_Fe3+ Fe 0.343(4) 0.321(5) 0.0316(23) 1.0000 Uiso 0.030(16) 6
Fe2_Fe3+ Fe 0.338(4) 0.322(4) 0.4380(20) 1.0000 Uiso 0.009(13) 6
P1_P P 0.2181(25) 0.4396(29) 0.227(10) 1.0000 Uiso 0.017(13) 6
P2_P P 0.5130(26) 0.0890(26) 0.247(9) 1.0000 Uiso -0.001(11) 6
P3_P P 0.2318(27) 0.0910(29) 0.234(10) 1.0000 Uiso 0.003(11) 6
P4_P P 0.00000 0.00000 0.260(13) 1.0000 Uiso -0.006(23) 2
Fe3_Fe3+ Fe 0.66667 0.33333 0.206(19) 1.0000 Uiso 0.27(6) 2
P6_P P 0.33333 0.66667 0.262(15) 1.0000 Uiso 0.04(4) 2
O1_O2- O 0.303(5) 0.204(5) 0.237(22) 1.0000 Uiso 0.024(28) 6
O2_O2- O 0.464(5) 0.408(5) 0.230(22) 1.0000 Uiso -0.011(23) 6
O3_O2- O 0.270(5) 0.371(6) 0.242(23) 1.0000 Uiso 0.04(3) 6
O4_O2- O 0.254(9) 0.045(10) 0.075(14) 1.0000 Uiso -0.01(5) 6
O5_O2- O 0.240(8) 0.037(9) 0.419(15) 1.0000 Uiso -0.01(4) 6
O6_O2- O 0.266(7) 0.854(8) 0.060(14) 1.0000 Uiso -0.03(4) 6
O7_O2- O 0.278(8) 0.851(9) 0.380(13) 1.0000 Uiso 0.00(5) 6
O8_O2- O 0.448(11) 0.058(11) 0.080(15) 1.0000 Uiso 0.06(6) 6
O9_O2- O 0.456(9) 0.054(9) 0.426(16) 1.0000 Uiso 0.02(5) 6
O10_O2- O 0.249(5) 0.694(6) 0.204(13) 1.0000 Uiso 0.01(3) 6
O11_O2- O 0.565(5) 0.209(5) 0.270(16) 1.0000 Uiso 0.06(4) 6
O12_O2- O 0.00000 0.00000 0.975(21) 1.0000 Uiso -0.00(5) 2
O13_O2- O 0.117(5) 0.076(6) 0.196(13) 1.0000 Uiso 0.06(5) 6
O14_O2- O 0.66667 0.33333 -0.030(19) 1.0000 Uiso 0.41(20) 2

loop_
_atom_type_symbol
_atom_type_number_in_cell
Fe 14
O 76
P 22
